data_7235114
loop_
_publ_author_name
'Ting Han'
'Xinggui Gu'
'Jacky W. Y. Lam'
'Anakin C. S. Leung'
'Ryan T. K. Kwok'
'Tianyu Han'
'Bin Tong'
'Jianbing Shi'
'Yuping Dong'
'Ben Zhong Tang'

_publ_section_title
;
 Diaminomaleonitrile-based Schiff bases: aggregation-enhanced emission,
 red fluorescence, mechanochromism and bioimaging applications
;
_journal_name_full 'Journal of Materials Chemistry C'
_journal_page_first 10430
_journal_page_last 10434
_journal_paper_doi 10.1039/C6TC03883B
_journal_volume 4
_journal_year 2016
_chemical_formula_moiety 'C13 H13 N5'
_chemical_formula_sum 'C13 H13 N5'
_chemical_formula_weight 239.28
_chemical_name_common ht-dma
_space_group_crystal_system monoclinic
_space_group_IT_number 14
_space_group_name_Hall '-P 2ybc'
_space_group_name_H-M_alt 'P 1 21/c 1'
_atom_sites_solution_hydrogens geom
_atom_sites_solution_primary direct
_cell_angle_alpha 90
_cell_angle_beta 110.374(3)
_cell_angle_gamma 90
_cell_formula_units_Z 4
_cell_length_a 12.067(3)
_cell_length_b 7.0775(17)
_cell_length_c 15.484(4)
_cell_measurement_reflns_used 4192
_cell_measurement_temperature 153.15
_cell_measurement_theta_max 31.5022
_cell_measurement_theta_min 2.7569
_cell_volume 1239.7(5)
_computing_cell_refinement 'CrystalClear (Rigaku Inc., 2008)'
_computing_data_collection 'CrystalClear (Rigaku Inc., 2008)'
_computing_data_reduction 'CrystalClear (Rigaku Inc., 2008)'
_computing_molecular_graphics 'Olex2 (Dolomanov et al., 2009)'
_computing_publication_material 'Olex2 (Dolomanov et al., 2009)'
_computing_structure_refinement 'ShelXL (Sheldrick, 2015)'
_computing_structure_solution 'ShelXS (Sheldrick, 2008)'
_diffrn_ambient_temperature 153.15
_diffrn_measured_fraction_theta_full 0.986
_diffrn_measured_fraction_theta_max 0.986
_diffrn_measurement_device 'kappa diffractometer'
_diffrn_measurement_device_type 'Rigaku X-ray diffractometer'
_diffrn_measurement_method '\w scans'
_diffrn_radiation_monochromator graphite
_diffrn_radiation_probe x-ray
_diffrn_radiation_type MoK\a
_diffrn_radiation_wavelength 0.71073
_diffrn_reflns_av_R_equivalents 0.0250
_diffrn_reflns_av_unetI/netI 0.0214
_diffrn_reflns_limit_h_max 14
_diffrn_reflns_limit_h_min -14
_diffrn_reflns_limit_k_max 8
_diffrn_reflns_limit_k_min -8
_diffrn_reflns_limit_l_max 18
_diffrn_reflns_limit_l_min -19
_diffrn_reflns_number 9754
_diffrn_reflns_theta_full 25.000
_diffrn_reflns_theta_max 25.995
_diffrn_reflns_theta_min 2.757
_diffrn_source 'Rotating Anode'
_diffrn_source_current 35
_diffrn_source_power 1.75
_diffrn_source_target Cu
_diffrn_source_voltage 50
_exptl_absorpt_coefficient_mu 0.082
_exptl_absorpt_correction_T_max 1.0000
_exptl_absorpt_correction_T_min 0.9055
_exptl_absorpt_correction_type multi-scan
_exptl_crystal_colour orange
_exptl_crystal_colour_primary orange
_exptl_crystal_density_diffrn 1.282
_exptl_crystal_density_method 'not measured'
_exptl_crystal_description prism
_exptl_crystal_F_000 504
_exptl_crystal_size_max 0.4
_exptl_crystal_size_mid 0.2
_exptl_crystal_size_min 0.06
_refine_diff_density_max 0.249
_refine_diff_density_min -0.255
_refine_diff_density_rms 0.039
_refine_ls_extinction_coef .
_refine_ls_extinction_method none
_refine_ls_goodness_of_fit_ref 1.001
_refine_ls_hydrogen_treatment constr
_refine_ls_matrix_type full
_refine_ls_number_parameters 165
_refine_ls_number_reflns 2398
_refine_ls_number_restraints 0
_refine_ls_restrained_S_all 1.001
_refine_ls_R_factor_all 0.0487
_refine_ls_R_factor_gt 0.0403
_refine_ls_shift/su_max 0.000
_refine_ls_shift/su_mean 0.000
_refine_ls_structure_factor_coef Fsqd
_refine_ls_weighting_details 'w=1/[\s^2^(Fo^2^)+(0.0690P)^2^+0.1781P] where P=(Fo^2^+2Fc^2^)/3'
_refine_ls_weighting_scheme calc
_refine_ls_wR_factor_gt 0.1047
_refine_ls_wR_factor_ref 0.1107
_reflns_Friedel_coverage 0.000
_reflns_Friedel_fraction_full .
_reflns_Friedel_fraction_max .
_reflns_number_gt 2082
_reflns_number_total 2398
_reflns_threshold_expression 'I > 2\s(I)'
_cod_data_source_file J-Mater-Chem-C-2016-4-10430.cif
_cod_data_source_block ht-dma
_cod_original_cell_volume 1239.6(6)
_cod_database_code 7235114
_shelx_space_group_comment
;
The symmetry employed for this shelxl refinement is uniquely defined
by the following loop, which should always be used as a source of
symmetry information in preference to the above space-group names.
They are only intended as comments.
;

loop_
_space_group_symop_operation_xyz
'x, y, z'
'-x, y+1/2, -z+1/2'
'-x, -y, -z'
'x, -y-1/2, z-1/2'

loop_
_atom_site_label
_atom_site_type_symbol
_atom_site_fract_x
_atom_site_fract_y
_atom_site_fract_z
_atom_site_U_iso_or_equiv
_atom_site_adp_type
_atom_site_occupancy
_atom_site_site_symmetry_order
_atom_site_calc_flag
_atom_site_refinement_flags_posn
_atom_site_refinement_flags_adp
_atom_site_refinement_flags_occupancy
_atom_site_disorder_assembly
_atom_site_disorder_group
N1 N 0.36873(8) 0.56448(13) 0.52837(7) 0.0199(2) Uani 1 1 d . . . . .
N2 N 0.16488(9) 0.40230(14) 0.40343(7) 0.0257(3) Uani 1 1 d . . . . .
H2A H 0.2140 0.3280 0.4448 0.031 Uiso 1 1 calc R . . . .
H2B H 0.1008 0.3549 0.3622 0.031 Uiso 1 1 calc R . . . .
N3 N 0.31054(11) 1.03877(15) 0.46316(9) 0.0398(3) Uani 1 1 d . . . . .
N4 N 0.02756(10) 0.78921(16) 0.28254(8) 0.0332(3) Uani 1 1 d . . . . .
N5 N 0.81269(9) 0.23389(14) 0.86359(7) 0.0251(3) Uani 1 1 d . . . . .
C1 C 0.28511(10) 0.67590(16) 0.46434(8) 0.0199(3) Uani 1 1 d . . . . .
C2 C 0.18799(10) 0.59021(16) 0.40315(8) 0.0202(3) Uani 1 1 d . . . . .
C3 C 0.29712(10) 0.87810(17) 0.46173(9) 0.0254(3) Uani 1 1 d . . . . .
C4 C 0.09974(10) 0.70328(17) 0.33614(8) 0.0232(3) Uani 1 1 d . . . . .
C5 C 0.72701(10) 0.33089(17) 0.79605(8) 0.0205(3) Uani 1 1 d . . . . .
C6 C 0.62846(10) 0.23738(16) 0.73261(8) 0.0219(3) Uani 1 1 d . . . . .
H6 H 0.6215 0.1042 0.7367 0.026 Uiso 1 1 calc R . . . .
C7 C 0.54256(10) 0.33529(17) 0.66520(8) 0.0208(3) Uani 1 1 d . . . . .
H7 H 0.4769 0.2689 0.6241 0.025 Uiso 1 1 calc R . . . .
C8 C 0.55028(10) 0.53155(16) 0.65607(8) 0.0204(3) Uani 1 1 d . . . . .
C9 C 0.64742(11) 0.62399(16) 0.71862(8) 0.0240(3) Uani 1 1 d . . . . .
H9 H 0.6543 0.7569 0.7136 0.029 Uiso 1 1 calc R . . . .
C10 C 0.73353(10) 0.52884(17) 0.78730(9) 0.0247(3) Uani 1 1 d . . . . .
H10 H 0.7978 0.5968 0.8291 0.030 Uiso 1 1 calc R . . . .
C11 C 0.46233(10) 0.63994(16) 0.58621(8) 0.0211(3) Uani 1 1 d . . . . .
H11 H 0.4740 0.7721 0.5828 0.025 Uiso 1 1 calc R . . . .
C12 C 0.91492(11) 0.33437(18) 0.92450(9) 0.0287(3) Uani 1 1 d . . . . .
H12A H 0.9590 0.3902 0.8883 0.043 Uiso 1 1 calc GR . . . .
H12B H 0.9661 0.2461 0.9697 0.043 Uiso 1 1 calc GR . . . .
H12C H 0.8887 0.4347 0.9566 0.043 Uiso 1 1 calc GR . . . .
C13 C 0.81926(11) 0.02899(17) 0.85912(9) 0.0283(3) Uani 1 1 d . . . . .
H13A H 0.7460 -0.0266 0.8615 0.042 Uiso 1 1 calc GR . . . .
H13B H 0.8864 -0.0168 0.9114 0.042 Uiso 1 1 calc GR . . . .
H13C H 0.8298 -0.0076 0.8014 0.042 Uiso 1 1 calc GR . . . .

loop_
_atom_site_aniso_label
_atom_site_aniso_U_11
_atom_site_aniso_U_22
_atom_site_aniso_U_33
_atom_site_aniso_U_23
_atom_site_aniso_U_13
_atom_site_aniso_U_12
N1 0.0179(5) 0.0200(5) 0.0199(5) 0.0019(4) 0.0039(4) 0.0022(4)
N2 0.0221(5) 0.0219(5) 0.0254(5) 0.0021(4) -0.0015(4) -0.0021(4)
N3 0.0407(7) 0.0220(6) 0.0464(8) 0.0031(5) 0.0021(6) 0.0017(5)
N4 0.0277(6) 0.0354(6) 0.0299(6) 0.0058(5) 0.0018(5) 0.0061(5)
N5 0.0229(5) 0.0239(5) 0.0221(5) 0.0016(4) -0.0003(4) 0.0012(4)
C1 0.0197(6) 0.0186(6) 0.0204(6) 0.0021(4) 0.0058(5) 0.0023(4)
C2 0.0194(6) 0.0219(6) 0.0183(6) 0.0026(4) 0.0054(5) 0.0031(4)
C3 0.0211(6) 0.0242(7) 0.0253(6) 0.0018(5) 0.0008(5) 0.0027(5)
C4 0.0215(6) 0.0239(6) 0.0223(6) 0.0001(5) 0.0051(5) -0.0006(5)
C5 0.0195(6) 0.0240(6) 0.0171(6) 0.0007(4) 0.0053(5) 0.0018(4)
C6 0.0231(6) 0.0187(6) 0.0227(6) 0.0007(5) 0.0066(5) -0.0023(4)
C7 0.0175(6) 0.0230(6) 0.0199(6) -0.0017(4) 0.0038(5) -0.0030(4)
C8 0.0179(6) 0.0225(6) 0.0194(6) -0.0006(5) 0.0049(5) 0.0009(4)
C9 0.0239(6) 0.0168(6) 0.0271(6) -0.0014(5) 0.0035(5) -0.0002(4)
C10 0.0198(6) 0.0238(6) 0.0242(6) -0.0038(5) -0.0003(5) -0.0025(5)
C11 0.0208(6) 0.0179(6) 0.0227(6) -0.0005(5) 0.0052(5) 0.0000(4)
C12 0.0231(6) 0.0314(7) 0.0248(6) 0.0011(5) -0.0001(5) 0.0021(5)
C13 0.0289(7) 0.0238(6) 0.0273(7) 0.0036(5) 0.0038(5) 0.0061(5)

loop_
_atom_type_symbol
_atom_type_description
_atom_type_scat_dispersion_real
_atom_type_scat_dispersion_imag
_atom_type_scat_source
C C 0.0033 0.0016 'International Tables Vol C Tables 4.2.6.8 and 6.1.1.4'
H H 0.0000 0.0000 'International Tables Vol C Tables 4.2.6.8 and 6.1.1.4'
N N 0.0061 0.0033 'International Tables Vol C Tables 4.2.6.8 and 6.1.1.4'

loop_
_geom_angle_atom_site_label_1
_geom_angle_atom_site_label_2
_geom_angle_atom_site_label_3
_geom_angle
_geom_angle_site_symmetry_1
_geom_angle_site_symmetry_3
C11 N1 C1 120.30(10) . .
C5 N5 C12 119.65(10) . .
C5 N5 C13 120.11(10) . .
C12 N5 C13 118.11(10) . .
N1 C1 C3 121.96(10) . .
C2 C1 N1 118.56(10) . .
C2 C1 C3 119.48(11) . .
N2 C2 C1 124.03(11) . .
N2 C2 C4 116.37(10) . .
C1 C2 C4 119.52(11) . .
N3 C3 C1 177.11(14) . .
N4 C4 C2 178.19(13) . .
N5 C5 C6 121.55(11) . .
N5 C5 C10 121.15(10) . .
C10 C5 C6 117.29(10) . .
C7 C6 C5 121.35(11) . .
C6 C7 C8 121.11(10) . .
C7 C8 C11 122.98(10) . .
C9 C8 C7 117.60(10) . .
C9 C8 C11 119.42(10) . .
C10 C9 C8 122.16(11) . .
C9 C10 C5 120.47(11) . .
N1 C11 C8 122.58(10) . .

loop_
_geom_bond_atom_site_label_1
_geom_bond_atom_site_label_2
_geom_bond_distance
_geom_bond_site_symmetry_2
N1 C1 1.3879(15) .
N1 C11 1.2879(15) .
N2 C2 1.3591(15) .
N3 C3 1.1477(17) .
N4 C4 1.1463(16) .
N5 C5 1.3715(15) .
N5 C12 1.4514(15) .
N5 C13 1.4552(16) .
C1 C2 1.3660(16) .
C1 C3 1.4404(17) .
C2 C4 1.4427(16) .
C5 C6 1.4155(16) .
C5 C10 1.4124(18) .
C6 C7 1.3750(16) .
C7 C8 1.4026(17) .
C8 C9 1.3962(16) .
C8 C11 1.4442(16) .
C9 C10 1.3765(17) .

loop_
_geom_torsion_atom_site_label_1
_geom_torsion_atom_site_label_2
_geom_torsion_atom_site_label_3
_geom_torsion_atom_site_label_4
_geom_torsion
_geom_torsion_site_symmetry_1
_geom_torsion_site_symmetry_2
_geom_torsion_site_symmetry_3
_geom_torsion_site_symmetry_4
N1 C1 C2 N2 3.12(18) . . . .
N1 C1 C2 C4 179.83(10) . . . .
N5 C5 C6 C7 179.78(11) . . . .
N5 C5 C10 C9 179.39(11) . . . .
C1 N1 C11 C8 178.02(10) . . . .
C3 C1 C2 N2 -175.93(12) . . . .
C3 C1 C2 C4 0.78(17) . . . .
C5 C6 C7 C8 0.84(18) . . . .
C6 C5 C10 C9 -0.83(17) . . . .
C6 C7 C8 C9 -0.83(17) . . . .
C6 C7 C8 C11 179.86(11) . . . .
C7 C8 C9 C10 -0.01(18) . . . .
C7 C8 C11 N1 1.62(18) . . . .
C8 C9 C10 C5 0.85(19) . . . .
C9 C8 C11 N1 -177.67(11) . . . .
C10 C5 C6 C7 0.00(17) . . . .
C11 N1 C1 C2 178.93(11) . . . .
C11 N1 C1 C3 -2.04(17) . . . .
C11 C8 C9 C10 179.32(11) . . . .
C12 N5 C5 C6 177.22(11) . . . .
C12 N5 C5 C10 -3.01(17) . . . .
C13 N5 C5 C6 14.13(17) . . . .
C13 N5 C5 C10 -166.09(12) . . . .
